data_2233182
loop_
_publ_author_name
'Shao, Ying'
'An, Dong'
'Zhou, Mi'
'Liu, Li'
'Sun, Xiao-Qiang'

_publ_section_title
;
 <i>N</i>-{2-[4-(2-Hydroxyethyl)piperazin-1-yl]ethyl}phthalimide
;
_journal_coeditor_code HB6564
_journal_issue 1
_journal_name_full 'Acta Crystallographica Section E'
_journal_page_first o173
_journal_paper_doi 10.1107/S160053681105327X
_journal_volume 68
_journal_year 2012
_chemical_formula_iupac 'C16 H21 N3 O3'
_chemical_formula_moiety 'C16 H21 N3 O3'
_chemical_formula_sum 'C16 H21 N3 O3'
_chemical_formula_weight 303.36
_chemical_name_common <i>N</i>-{2-[4-(2-Hydroxyethyl)piperazin-1-yl]ethyl}phthalimide
_chemical_name_systematic ?
_space_group_IT_number 14
_symmetry_cell_setting monoclinic
_symmetry_space_group_name_Hall '-P 2yn'
_symmetry_space_group_name_H-M 'P 1 21/n 1'
_atom_sites_solution_hydrogens geom
_atom_sites_solution_primary direct
_atom_sites_solution_secondary difmap
_audit_creation_method SHELXL-97
_cell_angle_alpha 90.00
_cell_angle_beta 95.634(2)
_cell_angle_gamma 90.00
_cell_formula_units_Z 4
_cell_length_a 5.8109(6)
_cell_length_b 37.012(4)
_cell_length_c 7.3537(8)
_cell_measurement_reflns_used 5733
_cell_measurement_temperature 296(2)
_cell_measurement_theta_max 29.92
_cell_measurement_theta_min 2.75
_cell_volume 1573.9(3)
_computing_cell_refinement 'SAINT (Bruker, 2000)'
_computing_data_collection 'APEX2 (Bruker, 2000)'
_computing_data_reduction 'SAINT (Bruker, 2000)'
_computing_molecular_graphics 'SHELXTL (Sheldrick, 2008)'
_computing_publication_material 'SHELXTL (Sheldrick, 2008)'
_computing_structure_refinement 'SHELXL97 (Sheldrick, 2008)'
_computing_structure_solution 'SHELXS97 (Sheldrick, 2008)'
_diffrn_ambient_temperature 296(2)
_diffrn_measured_fraction_theta_full 0.997
_diffrn_measured_fraction_theta_max 0.997
_diffrn_measurement_device_type 'Bruker APEXII CCD'
_diffrn_measurement_method '\f and \w scans'
_diffrn_radiation_monochromator graphite
_diffrn_radiation_source 'fine-focus sealed tube'
_diffrn_radiation_type MoK\a
_diffrn_radiation_wavelength 0.71073
_diffrn_reflns_av_R_equivalents 0.0245
_diffrn_reflns_av_sigmaI/netI 0.0266
_diffrn_reflns_limit_h_max 6
_diffrn_reflns_limit_h_min -6
_diffrn_reflns_limit_k_max 43
_diffrn_reflns_limit_k_min -44
_diffrn_reflns_limit_l_max 6
_diffrn_reflns_limit_l_min -8
_diffrn_reflns_number 8562
_diffrn_reflns_theta_full 25.05
_diffrn_reflns_theta_max 25.05
_diffrn_reflns_theta_min 2.20
_exptl_absorpt_coefficient_mu 0.090
_exptl_absorpt_correction_T_max 0.982
_exptl_absorpt_correction_T_min 0.978
_exptl_absorpt_correction_type multi-scan
_exptl_absorpt_process_details '(SADABS; Bruker, 2000)'
_exptl_crystal_colour colorless
_exptl_crystal_density_diffrn 1.280
_exptl_crystal_density_method 'not measured'
_exptl_crystal_description block
_exptl_crystal_F_000 648
_exptl_crystal_size_max 0.25
_exptl_crystal_size_mid 0.22
_exptl_crystal_size_min 0.20
_refine_diff_density_max 0.530
_refine_diff_density_min -0.375
_refine_ls_extinction_coef 0.024(4)
_refine_ls_extinction_expression Fc^*^=kFc[1+0.001xFc^2^\l^3^/sin(2\q)]^-1/4^
_refine_ls_extinction_method 'SHELXL97 (Sheldrick, 2008)'
_refine_ls_goodness_of_fit_ref 1.004
_refine_ls_hydrogen_treatment constr
_refine_ls_matrix_type full
_refine_ls_number_parameters 201
_refine_ls_number_reflns 2775
_refine_ls_number_restraints 0
_refine_ls_restrained_S_all 1.004
_refine_ls_R_factor_all 0.0611
_refine_ls_R_factor_gt 0.0568
_refine_ls_shift/su_max 0.000
_refine_ls_shift/su_mean 0.000
_refine_ls_structure_factor_coef Fsqd
_refine_ls_weighting_details 'calc w=1/[\s^2^(Fo^2^)+(0.0810P)^2^+1.1900P] where P=(Fo^2^+2Fc^2^)/3'
_refine_ls_weighting_scheme calc
_refine_ls_wR_factor_gt 0.1580
_refine_ls_wR_factor_ref 0.1612
_reflns_number_gt 2537
_reflns_number_total 2775
_reflns_threshold_expression I>2\s(I)
_cod_data_source_file hb6564.cif
_cod_data_source_block I
_cod_original_sg_symbol_H-M 'P 21/n'
_cod_database_code 2233182
_cod_database_fobs_code 2233182

loop_
_symmetry_equiv_pos_as_xyz
'x, y, z'
'-x+1/2, y+1/2, -z+1/2'
'-x, -y, -z'
'x-1/2, -y-1/2, z-1/2'

loop_
_atom_site_type_symbol
_atom_site_label
_atom_site_fract_x
_atom_site_fract_y
_atom_site_fract_z
_atom_site_U_iso_or_equiv
_atom_site_adp_type
_atom_site_calc_flag
_atom_site_refinement_flags
_atom_site_occupancy
_atom_site_symmetry_multiplicity
C C1 0.8296(4) 0.04878(5) 0.9736(3) 0.0374(5) Uani d . 1 1
C C2 0.7865(4) 0.02500(6) 1.1105(3) 0.0471(6) Uani d . 1 1
H H2 0.6530 0.0110 1.1024 0.057 Uiso calc R 1 1
C C3 0.9495(5) 0.02280(7) 1.2607(3) 0.0522(6) Uani d . 1 1
H H3 0.9260 0.0067 1.3543 0.063 Uiso calc R 1 1
C C4 1.1458(5) 0.04391(7) 1.2744(3) 0.0538(6) Uani d . 1 1
H H4 1.2518 0.0419 1.3773 0.065 Uiso calc R 1 1
C C5 1.1882(4) 0.06811(7) 1.1375(3) 0.0496(6) Uani d . 1 1
H H5 1.3199 0.0825 1.1466 0.060 Uiso calc R 1 1
C C6 1.0265(4) 0.06991(6) 0.9870(3) 0.0389(5) Uani d . 1 1
C C7 1.0250(4) 0.09147(6) 0.8160(3) 0.0429(5) Uani d . 1 1
C C8 0.6974(4) 0.05594(6) 0.7936(3) 0.0414(5) Uani d . 1 1
C C9 0.7626(5) 0.09520(6) 0.5245(3) 0.0473(6) Uani d . 1 1
H H9A 0.6659 0.0776 0.4558 0.057 Uiso calc R 1 1
H H9B 0.9024 0.0982 0.4640 0.057 Uiso calc R 1 1
C C10 0.6356(4) 0.13096(6) 0.5228(3) 0.0398(5) Uani d . 1 1
H H10A 0.5043 0.1288 0.5940 0.048 Uiso calc R 1 1
H H10B 0.7380 0.1494 0.5789 0.048 Uiso calc R 1 1
C C11 0.7464(4) 0.15193(6) 0.2321(3) 0.0412(5) Uani d . 1 1
H H11A 0.8526 0.1318 0.2290 0.049 Uiso calc R 1 1
H H11B 0.8300 0.1721 0.2916 0.049 Uiso calc R 1 1
C C12 0.6585(4) 0.16244(6) 0.0396(3) 0.0432(5) Uani d . 1 1
H H12A 0.7881 0.1687 -0.0280 0.052 Uiso calc R 1 1
H H12B 0.5785 0.1421 -0.0210 0.052 Uiso calc R 1 1
C C13 0.3083(4) 0.18340(7) 0.1460(3) 0.0472(6) Uani d . 1 1
H H13A 0.2223 0.1635 0.0865 0.057 Uiso calc R 1 1
H H13B 0.2044 0.2038 0.1501 0.057 Uiso calc R 1 1
C C14 0.3970(4) 0.17252(6) 0.3390(3) 0.0439(5) Uani d . 1 1
H H14A 0.4768 0.1928 0.4006 0.053 Uiso calc R 1 1
H H14B 0.2676 0.1661 0.4064 0.053 Uiso calc R 1 1
C C15 0.4241(5) 0.20357(6) -0.1491(3) 0.0519(6) Uani d . 1 1
H H15A 0.3210 0.1850 -0.2032 0.062 Uiso calc R 1 1
H H15B 0.5576 0.2045 -0.2184 0.062 Uiso calc R 1 1
C C16 0.3036(6) 0.23880(8) -0.1657(4) 0.0696(8) Uani d . 1 1
H H16A 0.1483 0.2367 -0.1290 0.083 Uiso calc R 1 1
H H16B 0.3870 0.2568 -0.0892 0.083 Uiso calc R 1 1
N N1 0.8237(3) 0.08156(5) 0.7086(2) 0.0419(5) Uani d . 1 1
N N2 0.5552(3) 0.14180(5) 0.3366(2) 0.0360(4) Uani d . 1 1
N N3 0.5012(3) 0.19317(5) 0.0404(2) 0.0403(5) Uani d . 1 1
O O1 0.5199(3) 0.04208(5) 0.7274(2) 0.0618(5) Uani d . 1 1
O O2 1.1636(3) 0.11320(5) 0.7720(3) 0.0648(6) Uani d . 1 1
O O3 0.2965(5) 0.24873(7) -0.3547(3) 0.0921(8) Uani d . 1 1
H H3A 0.2018 0.2650 -0.3766 0.138 Uiso calc R 1 1

loop_
_atom_site_aniso_label
_atom_site_aniso_U_11
_atom_site_aniso_U_22
_atom_site_aniso_U_33
_atom_site_aniso_U_12
_atom_site_aniso_U_13
_atom_site_aniso_U_23
C1 0.0419(11) 0.0314(10) 0.0381(11) 0.0005(8) -0.0002(9) 0.0024(8)
C2 0.0529(14) 0.0431(12) 0.0443(12) -0.0071(10) -0.0002(10) 0.0086(10)
C3 0.0676(16) 0.0493(13) 0.0383(12) 0.0031(12) -0.0014(11) 0.0086(10)
C4 0.0582(15) 0.0584(15) 0.0416(13) 0.0088(12) -0.0115(11) 0.0004(11)
C5 0.0417(12) 0.0526(14) 0.0524(14) -0.0020(10) -0.0059(10) -0.0047(11)
C6 0.0398(11) 0.0342(10) 0.0420(12) 0.0016(8) 0.0011(9) 0.0001(9)
C7 0.0434(12) 0.0382(11) 0.0473(12) -0.0015(9) 0.0054(10) 0.0020(9)
C8 0.0452(12) 0.0343(11) 0.0432(12) -0.0016(9) -0.0034(9) 0.0041(9)
C9 0.0655(15) 0.0407(12) 0.0354(11) 0.0044(10) 0.0033(10) 0.0052(9)
C10 0.0457(12) 0.0431(12) 0.0310(10) 0.0030(9) 0.0059(9) 0.0049(8)
C11 0.0380(11) 0.0497(12) 0.0364(11) 0.0053(9) 0.0067(9) 0.0062(9)
C12 0.0481(12) 0.0487(13) 0.0335(11) 0.0026(10) 0.0076(9) 0.0035(9)
C13 0.0440(12) 0.0513(13) 0.0448(13) 0.0093(10) -0.0025(10) 0.0073(10)
C14 0.0417(12) 0.0531(13) 0.0375(12) 0.0081(10) 0.0067(9) 0.0072(10)
C15 0.0728(17) 0.0457(13) 0.0350(12) 0.0036(12) -0.0063(11) 0.0025(10)
C16 0.098(2) 0.0624(17) 0.0448(14) 0.0265(16) -0.0084(14) 0.0069(12)
N1 0.0491(11) 0.0367(9) 0.0391(10) -0.0018(8) 0.0011(8) 0.0075(8)
N2 0.0373(9) 0.0403(9) 0.0307(9) 0.0014(7) 0.0046(7) 0.0047(7)
N3 0.0502(11) 0.0404(10) 0.0291(9) -0.0017(8) -0.0018(7) 0.0031(7)
O1 0.0588(11) 0.0610(11) 0.0604(11) -0.0196(9) -0.0195(9) 0.0150(9)
O2 0.0597(11) 0.0635(11) 0.0720(13) -0.0211(9) 0.0098(9) 0.0157(9)
O3 0.136(2) 0.0818(15) 0.0558(12) 0.0490(15) -0.0048(13) 0.0216(11)

loop_
_atom_type_symbol
_atom_type_description
_atom_type_scat_dispersion_real
_atom_type_scat_dispersion_imag
_atom_type_scat_source
C C 0.0033 0.0016 'International Tables Vol C Tables 4.2.6.8 and 6.1.1.4'
H H 0.0000 0.0000 'International Tables Vol C Tables 4.2.6.8 and 6.1.1.4'
N N 0.0061 0.0033 'International Tables Vol C Tables 4.2.6.8 and 6.1.1.4'
O O 0.0106 0.0060 'International Tables Vol C Tables 4.2.6.8 and 6.1.1.4'

loop_
_geom_angle_atom_site_label_1
_geom_angle_atom_site_label_2
_geom_angle_atom_site_label_3
_geom_angle
C2 C1 C6 121.2(2)
C2 C1 C8 130.4(2)
C6 C1 C8 108.36(18)
C1 C2 C3 117.4(2)
C1 C2 H2 121.3
C3 C2 H2 121.3
C4 C3 C2 121.5(2)
C4 C3 H3 119.3
C2 C3 H3 119.3
C3 C4 C5 121.1(2)
C3 C4 H4 119.4
C5 C4 H4 119.4
C6 C5 C4 117.2(2)
C6 C5 H5 121.4
C4 C5 H5 121.4
C5 C6 C1 121.6(2)
C5 C6 C7 130.5(2)
C1 C6 C7 107.87(18)
O2 C7 N1 124.7(2)
O2 C7 C6 129.5(2)
N1 C7 C6 105.80(18)
O1 C8 N1 125.2(2)
O1 C8 C1 128.9(2)
N1 C8 C1 105.84(17)
N1 C9 C10 112.62(18)
N1 C9 H9A 109.1
C10 C9 H9A 109.1
N1 C9 H9B 109.1
C10 C9 H9B 109.1
H9A C9 H9B 107.8
N2 C10 C9 111.02(17)
N2 C10 H10A 109.4
C9 C10 H10A 109.4
N2 C10 H10B 109.4
C9 C10 H10B 109.4
H10A C10 H10B 108.0
N2 C11 C12 110.79(18)
N2 C11 H11A 109.5
C12 C11 H11A 109.5
N2 C11 H11B 109.5
C12 C11 H11B 109.5
H11A C11 H11B 108.1
N3 C12 C11 110.60(17)
N3 C12 H12A 109.5
C11 C12 H12A 109.5
N3 C12 H12B 109.5
C11 C12 H12B 109.5
H12A C12 H12B 108.1
N3 C13 C14 110.70(18)
N3 C13 H13A 109.5
C14 C13 H13A 109.5
N3 C13 H13B 109.5
C14 C13 H13B 109.5
H13A C13 H13B 108.1
N2 C14 C13 110.55(18)
N2 C14 H14A 109.5
C13 C14 H14A 109.5
N2 C14 H14B 109.5
C13 C14 H14B 109.5
H14A C14 H14B 108.1
N3 C15 C16 114.0(2)
N3 C15 H15A 108.8
C16 C15 H15A 108.8
N3 C15 H15B 108.8
C16 C15 H15B 108.8
H15A C15 H15B 107.7
O3 C16 C15 105.9(2)
O3 C16 H16A 110.6
C15 C16 H16A 110.6
O3 C16 H16B 110.6
C15 C16 H16B 110.6
H16A C16 H16B 108.7
C8 N1 C7 112.13(18)
C8 N1 C9 124.43(19)
C7 N1 C9 123.34(19)
C11 N2 C10 111.95(16)
C11 N2 C14 108.56(17)
C10 N2 C14 110.22(16)
C12 N3 C13 108.70(17)
C12 N3 C15 109.44(17)
C13 N3 C15 112.78(18)
C16 O3 H3A 109.5

loop_
_geom_bond_atom_site_label_1
_geom_bond_atom_site_label_2
_geom_bond_distance
C1 C2 1.379(3)
C1 C6 1.381(3)
C1 C8 1.487(3)
C2 C3 1.385(3)
C2 H2 0.9300
C3 C4 1.378(4)
C3 H3 0.9300
C4 C5 1.387(4)
C4 H4 0.9300
C5 C6 1.381(3)
C5 H5 0.9300
C6 C7 1.489(3)
C7 O2 1.204(3)
C7 N1 1.395(3)
C8 O1 1.210(3)
C8 N1 1.385(3)
C9 N1 1.456(3)
C9 C10 1.515(3)
C9 H9A 0.9700
C9 H9B 0.9700
C10 N2 1.459(3)
C10 H10A 0.9700
C10 H10B 0.9700
C11 N2 1.460(3)
C11 C12 1.508(3)
C11 H11A 0.9700
C11 H11B 0.9700
C12 N3 1.460(3)
C12 H12A 0.9700
C12 H12B 0.9700
C13 N3 1.470(3)
C13 C14 1.516(3)
C13 H13A 0.9700
C13 H13B 0.9700
C14 N2 1.463(3)
C14 H14A 0.9700
C14 H14B 0.9700
C15 N3 1.472(3)
C15 C16 1.479(4)
C15 H15A 0.9700
C15 H15B 0.9700
C16 O3 1.435(3)
C16 H16A 0.9700
C16 H16B 0.9700
O3 H3A 0.8200

loop_
_geom_hbond_atom_site_label_D
_geom_hbond_atom_site_label_H
_geom_hbond_atom_site_label_A
_geom_hbond_site_symmetry_A
_geom_hbond_distance_DH
_geom_hbond_distance_HA
_geom_hbond_distance_DA
_geom_hbond_angle_DHA
O3 H3A N3 4_565 0.82 2.00 2.811(3) 171

loop_
_geom_torsion_atom_site_label_1
_geom_torsion_atom_site_label_2
_geom_torsion_atom_site_label_3
_geom_torsion_atom_site_label_4
_geom_torsion
C6 C1 C2 C3 -0.8(3)
C8 C1 C2 C3 176.4(2)
C1 C2 C3 C4 1.0(4)
C2 C3 C4 C5 -0.3(4)
C3 C4 C5 C6 -0.4(4)
C4 C5 C6 C1 0.5(3)
C4 C5 C6 C7 -177.1(2)
C2 C1 C6 C5 0.1(3)
C8 C1 C6 C5 -177.7(2)
C2 C1 C6 C7 178.2(2)
C8 C1 C6 C7 0.4(2)
C5 C6 C7 O2 -2.3(4)
C1 C6 C7 O2 179.9(2)
C5 C6 C7 N1 177.6(2)
C1 C6 C7 N1 -0.2(2)
C2 C1 C8 O1 -0.1(4)
C6 C1 C8 O1 177.4(2)
C2 C1 C8 N1 -178.0(2)
C6 C1 C8 N1 -0.4(2)
N1 C9 C10 N2 -173.76(18)
N2 C11 C12 N3 60.1(2)
N3 C13 C14 N2 -58.9(3)
N3 C15 C16 O3 165.2(2)
O1 C8 N1 C7 -177.6(2)
C1 C8 N1 C7 0.3(2)
O1 C8 N1 C9 -1.1(4)
C1 C8 N1 C9 176.87(19)
O2 C7 N1 C8 179.9(2)
C6 C7 N1 C8 -0.1(2)
O2 C7 N1 C9 3.2(4)
C6 C7 N1 C9 -176.69(19)
C10 C9 N1 C8 97.9(3)
C10 C9 N1 C7 -85.9(3)
C12 C11 N2 C10 179.14(17)
C12 C11 N2 C14 -59.0(2)
C9 C10 N2 C11 -69.7(2)
C9 C10 N2 C14 169.38(19)
C13 C14 N2 C11 58.3(2)
C13 C14 N2 C10 -178.72(18)
C11 C12 N3 C13 -58.2(2)
C11 C12 N3 C15 178.21(19)
C14 C13 N3 C12 57.8(2)
C14 C13 N3 C15 179.35(18)
C16 C15 N3 C12 -168.0(2)
C16 C15 N3 C13 70.9(3)

loop_
_cod_related_entry_id
_cod_related_entry_database
_cod_related_entry_code
1 ChemSpider 30657332
